data_2203917
loop_
_publ_author_name
'Guo-Wu Rao'
'Wei-Xiao Hu'
'Wei Zhou'

_publ_section_title
;
 10-(2-Methylbenzylidene)anthrone
;
_journal_issue 7
_journal_name_full 'Acta Crystallographica Section E'
_journal_page_first o1234
_journal_page_last o1235
_journal_paper_doi 10.1107/S1600536804014709
_journal_volume 60
_journal_year 2004
_chemical_formula_iupac 'C22 H16 O'
_chemical_formula_moiety 'C22 H16 O'
_chemical_formula_sum 'C22 H16 O'
_chemical_formula_weight 296.35
_chemical_melting_point 364.5(15)
_chemical_name_systematic
;
10-(2-methylbenzylidene)anthrone
;
_space_group_IT_number 2
_symmetry_cell_setting triclinic
_symmetry_space_group_name_Hall '-P 1'
_symmetry_space_group_name_H-M 'P -1'
_atom_sites_solution_hydrogens geom
_atom_sites_solution_primary direct
_atom_sites_solution_secondary difmap
_audit_creation_method SHELXL-97
_cell_angle_alpha 107.020(5)
_cell_angle_beta 91.224(4)
_cell_angle_gamma 100.854(8)
_cell_formula_units_Z 2
_cell_length_a 7.0137(2)
_cell_length_b 10.3135(4)
_cell_length_c 11.5107(5)
_cell_measurement_reflns_used 25
_cell_measurement_temperature 293(2)
_cell_measurement_theta_max 27.4
_cell_measurement_theta_min 2.4
_cell_volume 779.33(6)
_computing_cell_refinement PROCESS-AUTO
_computing_data_collection 'PROCESS-AUTO (Rigaku, 1998)'
_computing_data_reduction 'CrystalStructure (Rigaku/MSC, 2003)'
_computing_molecular_graphics 'ORTEP-3 for Windows (Farrugia, 1997)'
_computing_publication_material 'WinGX (Farrugia, 1999)'
_computing_structure_refinement 'SHELXL97 (Sheldrick, 1997)'
_computing_structure_solution 'SHELXS97 (Sheldrick, 1997)'
_diffrn_ambient_temperature 293(2)
_diffrn_measured_fraction_theta_full 0.968
_diffrn_measured_fraction_theta_max 0.961
_diffrn_measurement_device_type 'Rigaku R-AXIS RAPID'
_diffrn_measurement_method \w/2-\q
_diffrn_radiation_monochromator graphite
_diffrn_radiation_source 'fine-focus sealed tube'
_diffrn_radiation_type MoK\a
_diffrn_radiation_wavelength 0.71073
_diffrn_reflns_av_R_equivalents 0.0222
_diffrn_reflns_av_sigmaI/netI 0.0268
_diffrn_reflns_limit_h_max 9
_diffrn_reflns_limit_h_min -9
_diffrn_reflns_limit_k_max 13
_diffrn_reflns_limit_k_min -13
_diffrn_reflns_limit_l_max 14
_diffrn_reflns_limit_l_min -14
_diffrn_reflns_number 5264
_diffrn_reflns_theta_full 27.48
_diffrn_reflns_theta_max 27.48
_diffrn_reflns_theta_min 1.86
_diffrn_standards_decay_% 0.3
_diffrn_standards_interval_time 60
_diffrn_standards_number 3
_exptl_absorpt_coefficient_mu 0.076
_exptl_absorpt_correction_T_max 0.979
_exptl_absorpt_correction_T_min 0.972
_exptl_absorpt_correction_type multi-scan
_exptl_absorpt_process_details '(ABSCOR; Higashi, 1995)'
_exptl_crystal_colour yellow
_exptl_crystal_density_diffrn 1.263
_exptl_crystal_density_method 'not measured'
_exptl_crystal_description chunk
_exptl_crystal_F_000 312
_exptl_crystal_size_max 0.41
_exptl_crystal_size_mid 0.31
_exptl_crystal_size_min 0.28
_refine_diff_density_max 0.321
_refine_diff_density_min -0.292
_refine_ls_extinction_coef 0.061(10)
_refine_ls_extinction_expression Fc^*^=kFc[1+0.001xFc^2^\l^3^/sin(2\q)]^-1/4^
_refine_ls_extinction_method SHELXL97
_refine_ls_goodness_of_fit_ref 1.088
_refine_ls_hydrogen_treatment constr
_refine_ls_matrix_type full
_refine_ls_number_parameters 210
_refine_ls_number_reflns 3438
_refine_ls_number_restraints 0
_refine_ls_restrained_S_all 1.088
_refine_ls_R_factor_all 0.0810
_refine_ls_R_factor_gt 0.0558
_refine_ls_shift/su_max 0.000
_refine_ls_shift/su_mean 0.000
_refine_ls_structure_factor_coef Fsqd
_refine_ls_weighting_details 'calc w = 1/[\s^2^(Fo^2^)+(0.1018P)^2^+0.0246P] where P = (Fo^2^+2Fc^2^)/3'
_refine_ls_weighting_scheme calc
_refine_ls_wR_factor_gt 0.1478
_refine_ls_wR_factor_ref 0.1710
_reflns_number_gt 2503
_reflns_number_total 3438
_reflns_threshold_expression I>2\s(I)
_cod_data_source_file lh6233.cif
_cod_data_source_block I
_cod_depositor_comments
;
The following automatic conversions were performed:

'_chemical_melting_point' value '363-366' was changed to '364.5(15)'
- the average value was taken and precision was estimated.

Automatic conversion script
Id: cif_fix_values 1646 2011-03-28 12:23:43Z adriana 

The following automatic conversions were performed:

'_chemical_melting_point' value '363-366' was changed to '364.5(15)'
- the average value was taken and precision was estimated.

Automatic conversion script
Id: cif_fix_values 1715 2011-07-08 13:25:40Z adriana 
;
_cod_database_code 2203917
_cod_database_fobs_code 2203917

loop_
_symmetry_equiv_pos_as_xyz
'x, y, z'
'-x, -y, -z'

loop_
_atom_site_label
_atom_site_fract_x
_atom_site_fract_y
_atom_site_fract_z
_atom_site_U_iso_or_equiv
_atom_site_adp_type
_atom_site_calc_flag
_atom_site_refinement_flags
_atom_site_occupancy
_atom_site_type_symbol
O1 0.2292(2) 0.66826(14) 0.40091(11) 0.0691(4) Uani d . 1 O
C1 0.3235(2) 0.74692(16) 0.72480(14) 0.0445(4) Uani d . 1 C
C2 0.4094(3) 0.85931(18) 0.82410(16) 0.0582(5) Uani d . 1 C
H2 0.4242 0.8466 0.9003 0.070 Uiso calc R 1 H
C3 0.4724(3) 0.98833(19) 0.81128(17) 0.0683(6) Uani d . 1 C
H3 0.5315 1.0615 0.8783 0.082 Uiso calc R 1 H
C4 0.4488(3) 1.01036(19) 0.69975(18) 0.0643(5) Uani d . 1 C
H4 0.4871 1.0987 0.6921 0.077 Uiso calc R 1 H
C5 0.3687(3) 0.90134(18) 0.60069(16) 0.0550(4) Uani d . 1 C
H5 0.3524 0.9158 0.5254 0.066 Uiso calc R 1 H
C6 0.3114(2) 0.76899(16) 0.61114(14) 0.0449(4) Uani d . 1 C
C7 0.2543(2) 0.65021(18) 0.49927(14) 0.0480(4) Uani d . 1 C
C8 0.2446(2) 0.51083(16) 0.51144(14) 0.0447(4) Uani d . 1 C
C9 0.2269(2) 0.39863(19) 0.40572(15) 0.0547(4) Uani d . 1 C
H9 0.2195 0.4131 0.3298 0.066 Uiso calc R 1 H
C10 0.2203(3) 0.2681(2) 0.41258(18) 0.0629(5) Uani d . 1 C
H10 0.2064 0.1937 0.3418 0.075 Uiso calc R 1 H
C11 0.2344(3) 0.24716(19) 0.52520(18) 0.0628(5) Uani d . 1 C
H11 0.2321 0.1584 0.5300 0.075 Uiso calc R 1 H
C12 0.2517(3) 0.35615(18) 0.63039(17) 0.0554(4) Uani d . 1 C
H12 0.2622 0.3404 0.7056 0.067 Uiso calc R 1 H
C13 0.2537(2) 0.49013(16) 0.62569(14) 0.0438(4) Uani d . 1 C
C14 0.2540(2) 0.60763(16) 0.73635(14) 0.0445(4) Uani d . 1 C
C15 0.1792(3) 0.58418(17) 0.83613(14) 0.0510(4) Uani d . 1 C
H15 0.1610 0.4928 0.8369 0.061 Uiso calc R 1 H
C16 0.1215(2) 0.68109(16) 0.94493(14) 0.0474(4) Uani d . 1 C
C17 -0.0019(3) 0.76635(18) 0.93121(16) 0.0583(5) Uani d . 1 C
H17 -0.0349 0.7698 0.8536 0.070 Uiso calc R 1 H
C18 -0.0772(3) 0.84646(19) 1.03043(18) 0.0641(5) Uani d . 1 C
H18 -0.1613 0.9025 1.0197 0.077 Uiso calc R 1 H
C19 -0.0269(3) 0.84267(19) 1.14479(17) 0.0629(5) Uani d . 1 C
H19 -0.0768 0.8965 1.2122 0.075 Uiso calc R 1 H
C20 0.0969(3) 0.75957(18) 1.15996(15) 0.0549(5) Uani d . 1 C
H20 0.1303 0.7583 1.2382 0.066 Uiso calc R 1 H
C21 0.1732(2) 0.67764(16) 1.06202(15) 0.0475(4) Uani d . 1 C
C22 0.3104(3) 0.5899(2) 1.08140(18) 0.0672(5) Uani d . 1 C
H22A 0.3172 0.5922 1.1654 0.101 Uiso calc R 1 H
H22B 0.4375 0.6249 1.0605 0.101 Uiso calc R 1 H
H22C 0.2647 0.4962 1.0307 0.101 Uiso calc R 1 H

loop_
_atom_site_aniso_label
_atom_site_aniso_U_11
_atom_site_aniso_U_22
_atom_site_aniso_U_33
_atom_site_aniso_U_12
_atom_site_aniso_U_13
_atom_site_aniso_U_23
O1 0.0851(10) 0.0822(9) 0.0430(7) 0.0140(7) -0.0011(6) 0.0258(6)
C1 0.0415(8) 0.0506(9) 0.0389(8) 0.0031(6) 0.0079(6) 0.0130(6)
C2 0.0649(11) 0.0607(10) 0.0403(9) -0.0065(8) 0.0080(8) 0.0138(7)
C3 0.0787(14) 0.0568(11) 0.0535(11) -0.0100(9) 0.0148(10) 0.0067(8)
C4 0.0730(13) 0.0507(10) 0.0668(12) 0.0024(9) 0.0204(10) 0.0195(9)
C5 0.0579(11) 0.0598(10) 0.0546(10) 0.0119(8) 0.0154(8) 0.0275(8)
C6 0.0389(8) 0.0546(9) 0.0427(8) 0.0075(6) 0.0083(6) 0.0178(7)
C7 0.0416(9) 0.0647(10) 0.0390(8) 0.0094(7) 0.0050(7) 0.0185(7)
C8 0.0342(8) 0.0569(9) 0.0404(8) 0.0083(6) 0.0043(6) 0.0109(7)
C9 0.0458(10) 0.0692(11) 0.0429(9) 0.0118(8) 0.0024(7) 0.0075(8)
C10 0.0567(11) 0.0628(11) 0.0582(11) 0.0174(8) 0.0055(9) -0.0016(8)
C11 0.0613(12) 0.0534(10) 0.0717(13) 0.0175(8) 0.0103(10) 0.0120(9)
C12 0.0554(11) 0.0598(10) 0.0539(10) 0.0148(8) 0.0083(8) 0.0193(8)
C13 0.0355(8) 0.0525(9) 0.0422(8) 0.0076(6) 0.0060(6) 0.0132(7)
C14 0.0439(8) 0.0504(9) 0.0382(8) 0.0049(6) 0.0035(6) 0.0148(6)
C15 0.0626(11) 0.0459(9) 0.0447(9) 0.0058(7) 0.0104(8) 0.0170(7)
C16 0.0552(10) 0.0448(8) 0.0413(8) 0.0003(7) 0.0099(7) 0.0174(6)
C17 0.0739(12) 0.0566(10) 0.0485(10) 0.0108(9) 0.0074(9) 0.0237(8)
C18 0.0710(13) 0.0582(11) 0.0701(12) 0.0196(9) 0.0159(10) 0.0253(9)
C19 0.0726(13) 0.0584(11) 0.0556(11) 0.0120(9) 0.0223(9) 0.0137(8)
C20 0.0605(11) 0.0619(10) 0.0404(9) 0.0031(8) 0.0113(8) 0.0179(7)
C21 0.0478(9) 0.0500(9) 0.0454(9) 0.0017(7) 0.0101(7) 0.0203(7)
C22 0.0658(12) 0.0833(13) 0.0611(11) 0.0216(10) 0.0085(10) 0.0305(10)

loop_
_atom_type_symbol
_atom_type_description
_atom_type_scat_dispersion_real
_atom_type_scat_dispersion_imag
_atom_type_scat_source
C C 0.0033 0.0016 'International Tables Vol C Tables 4.2.6.8 and 6.1.1.4'
H H 0.0000 0.0000 'International Tables Vol C Tables 4.2.6.8 and 6.1.1.4'
O O 0.0106 0.0060 'International Tables Vol C Tables 4.2.6.8 and 6.1.1.4'

loop_
_geom_angle_atom_site_label_1
_geom_angle_atom_site_label_2
_geom_angle_atom_site_label_3
_geom_angle
_geom_angle_publ_flag
C2 C1 C6 117.66(15) ?
C2 C1 C14 122.10(14) ?
C6 C1 C14 120.20(14) ?
C3 C2 C1 121.09(16) ?
C3 C2 H2 119.5 ?
C1 C2 H2 119.5 ?
C2 C3 C4 120.56(17) ?
C2 C3 H3 119.7 ?
C4 C3 H3 119.7 ?
C5 C4 C3 119.39(17) ?
C5 C4 H4 120.3 ?
C3 C4 H4 120.3 ?
C4 C5 C6 120.74(17) ?
C4 C5 H5 119.6 ?
C6 C5 H5 119.6 ?
C5 C6 C1 120.36(15) ?
C5 C6 C7 119.15(14) ?
C1 C6 C7 120.26(14) ?
O1 C7 C8 121.85(15) yes
O1 C7 C6 120.93(16) yes
C8 C7 C6 117.05(13) ?
C13 C8 C9 120.13(16) ?
C13 C8 C7 121.21(14) ?
C9 C8 C7 118.66(15) ?
C10 C9 C8 120.69(17) ?
C10 C9 H9 119.7 ?
C8 C9 H9 119.7 ?
C9 C10 C11 119.59(17) ?
C9 C10 H10 120.2 ?
C11 C10 H10 120.2 ?
C12 C11 C10 120.64(18) ?
C12 C11 H11 119.7 ?
C10 C11 H11 119.7 ?
C11 C12 C13 120.80(17) ?
C11 C12 H12 119.6 ?
C13 C12 H12 119.6 ?
C8 C13 C12 118.10(15) ?
C8 C13 C14 119.42(14) ?
C12 C13 C14 122.39(14) ?
C15 C14 C1 123.81(15) yes
C15 C14 C13 119.85(15) yes
C1 C14 C13 116.13(13) ?
C14 C15 C16 129.89(15) yes
C14 C15 H15 115.1 ?
C16 C15 H15 115.1 ?
C17 C16 C21 119.27(16) ?
C17 C16 C15 119.64(15) yes
C21 C16 C15 120.74(15) yes
C18 C17 C16 121.24(16) ?
C18 C17 H17 119.4 ?
C16 C17 H17 119.4 ?
C19 C18 C17 119.41(18) ?
C19 C18 H18 120.3 ?
C17 C18 H18 120.3 ?
C18 C19 C20 120.02(17) ?
C18 C19 H19 120.0 ?
C20 C19 H19 120.0 ?
C19 C20 C21 121.71(16) ?
C19 C20 H20 119.1 ?
C21 C20 H20 119.1 ?
C20 C21 C16 118.34(16) ?
C20 C21 C22 120.56(15) ?
C16 C21 C22 121.08(16) ?
C21 C22 H22A 109.5 ?
C21 C22 H22B 109.5 ?
H22A C22 H22B 109.5 ?
C21 C22 H22C 109.5 ?
H22A C22 H22C 109.5 ?
H22B C22 H22C 109.5 ?

loop_
_geom_bond_atom_site_label_1
_geom_bond_atom_site_label_2
_geom_bond_distance
_geom_bond_publ_flag
O1 C7 1.2143(18) yes
C1 C2 1.395(2) ?
C1 C6 1.396(2) ?
C1 C14 1.473(2) ?
C2 C3 1.373(2) ?
C2 H2 0.9300 ?
C3 C4 1.379(3) ?
C3 H3 0.9300 ?
C4 C5 1.365(3) ?
C4 H4 0.9300 ?
C5 C6 1.389(2) ?
C5 H5 0.9300 ?
C6 C7 1.480(2) ?
C7 C8 1.474(2) ?
C8 C13 1.395(2) ?
C8 C9 1.397(2) ?
C9 C10 1.363(3) ?
C9 H9 0.9300 ?
C10 C11 1.380(3) ?
C10 H10 0.9300 ?
C11 C12 1.375(2) ?
C11 H11 0.9300 ?
C12 C13 1.396(2) ?
C12 H12 0.9300 ?
C13 C14 1.479(2) ?
C14 C15 1.339(2) yes
C15 C16 1.474(2) ?
C15 H15 0.9300 ?
C16 C17 1.382(2) ?
C16 C21 1.400(2) ?
C17 C18 1.380(3) ?
C17 H17 0.9300 ?
C18 C19 1.369(3) ?
C18 H18 0.9300 ?
C19 C20 1.371(3) ?
C19 H19 0.9300 ?
C20 C21 1.382(2) ?
C20 H20 0.9300 ?
C21 C22 1.494(3) ?
C22 H22A 0.9600 ?
C22 H22B 0.9600 ?
C22 H22C 0.9600 ?

loop_
_geom_torsion_atom_site_label_1
_geom_torsion_atom_site_label_2
_geom_torsion_atom_site_label_3
_geom_torsion_atom_site_label_4
_geom_torsion
_geom_torsion_publ_flag
C6 C1 C2 C3 2.6(3) ?
C14 C1 C2 C3 -179.74(17) ?
C1 C2 C3 C4 1.2(3) ?
C2 C3 C4 C5 -2.5(3) ?
C3 C4 C5 C6 -0.1(3) ?
C4 C5 C6 C1 4.0(3) ?
C4 C5 C6 C7 -170.51(17) ?
C2 C1 C6 C5 -5.2(2) ?
C14 C1 C6 C5 177.12(15) ?
C2 C1 C6 C7 169.29(16) ?
C14 C1 C6 C7 -8.4(2) ?
C5 C6 C7 O1 -10.9(2) ?
C1 C6 C7 O1 174.54(16) ?
C5 C6 C7 C8 164.41(15) ?
C1 C6 C7 C8 -10.1(2) yes
O1 C7 C8 C13 -173.38(16) ?
C6 C7 C8 C13 11.4(2) yes
O1 C7 C8 C9 7.0(2) ?
C6 C7 C8 C9 -168.31(14) ?
C13 C8 C9 C10 -0.7(3) ?
C7 C8 C9 C10 179.01(16) ?
C8 C9 C10 C11 -1.0(3) ?
C9 C10 C11 C12 1.1(3) ?
C10 C11 C12 C13 0.6(3) ?
C9 C8 C13 C12 2.2(2) ?
C7 C8 C13 C12 -177.43(14) ?
C9 C8 C13 C14 -174.35(14) ?
C7 C8 C13 C14 6.0(2) ?
C11 C12 C13 C8 -2.2(3) ?
C11 C12 C13 C14 174.27(16) ?
C2 C1 C14 C15 33.2(3) ?
C6 C1 C14 C15 -149.24(17) ?
C2 C1 C14 C13 -152.20(16) ?
C6 C1 C14 C13 25.4(2) yes
C8 C13 C14 C15 150.80(17) ?
C12 C13 C14 C15 -25.6(2) ?
C8 C13 C14 C1 -24.1(2) yes
C12 C13 C14 C1 159.52(15) ?
C1 C14 C15 C16 10.2(3) ?
C13 C14 C15 C16 -164.27(17) ?
C14 C15 C16 C17 51.6(3) ?
C14 C15 C16 C21 -135.2(2) ?
C21 C16 C17 C18 -0.9(3) ?
C15 C16 C17 C18 172.34(17) ?
C16 C17 C18 C19 0.8(3) ?
C17 C18 C19 C20 -0.1(3) ?
C18 C19 C20 C21 -0.3(3) ?
C19 C20 C21 C16 0.1(3) ?
C19 C20 C21 C22 178.97(17) ?
C17 C16 C21 C20 0.5(2) ?
C15 C16 C21 C20 -172.71(15) ?
C17 C16 C21 C22 -178.35(17) ?
C15 C16 C21 C22 8.5(3) ?

loop_
_cod_related_entry_id
_cod_related_entry_database
_cod_related_entry_code
1 ChemSpider 21130676
